data_4133577
loop_
_publ_author_name
'Zhu, Congzhi'
'Ji, Xiaozhou'
'You, Di'
'Chen, Teresa L.'
'Mu, Anthony U.'
'Barker, Kayla P.'
'Klivansky, Liana M.'
'Liu, Yi'
'Fang, Lei'

_publ_section_title
;
 Extraordinary Redox Activities in Ladder-Type Conjugated Molecules
 Enabled by B \\leftarrow N Coordination-Promoted Delocalization and
 Hyperconjugation.
;
_journal_issue 51
_journal_name_full 'Journal of the American Chemical Society'
_journal_page_first 18173
_journal_page_last 18182
_journal_paper_doi 10.1021/jacs.8b11337
_journal_volume 140
_journal_year 2018
_chemical_formula_moiety '2(C20 H30 Co), C64 H52 B2 N4 S2'
_chemical_formula_sum 'C104 H112 B2 Co2 N4 S2'
_chemical_formula_weight 1621.57
_space_group_crystal_system monoclinic
_space_group_IT_number 14
_space_group_name_Hall '-P 2yn'
_space_group_name_H-M_alt 'P 1 21/n 1'
_atom_sites_solution_hydrogens geom
_atom_sites_solution_primary dual
_audit_creation_date 2018-09-11
_audit_creation_method
;
Olex2 1.2
(compiled 2018.05.29 svn.r3508 for OlexSys, GUI svn.r5506)
;
_cell_angle_alpha 90
_cell_angle_beta 97.245(4)
_cell_angle_gamma 90
_cell_formula_units_Z 2
_cell_length_a 15.8118(9)
_cell_length_b 14.5805(8)
_cell_length_c 17.8689(10)
_cell_measurement_reflns_used 9845
_cell_measurement_temperature 100.0
_cell_measurement_theta_max 65.055
_cell_measurement_theta_min 3.925
_cell_volume 4086.7(4)
_computing_cell_refinement 'SAINT v8.37A (Bruker, 2015)'
_computing_data_reduction 'SAINT v8.37A (Bruker, 2015)'
_computing_molecular_graphics 'Olex2 (Dolomanov et al., 2009)'
_computing_publication_material 'Olex2 (Dolomanov et al., 2009)'
_computing_structure_refinement 'ShelXL (Sheldrick, 2015)'
_computing_structure_solution 'ShelXT (Sheldrick, 2015)'
_diffrn_ambient_temperature 100.0
_diffrn_measured_fraction_theta_full 0.983
_diffrn_measured_fraction_theta_max 0.983
_diffrn_measurement_device_type 'Bruker APEX-II CCD'
_diffrn_measurement_method '\f and \w scans'
_diffrn_radiation_type CuK\a
_diffrn_radiation_wavelength 1.54178
_diffrn_reflns_av_R_equivalents 0.0926
_diffrn_reflns_av_unetI/netI 0.0668
_diffrn_reflns_Laue_measured_fraction_full 0.983
_diffrn_reflns_Laue_measured_fraction_max 0.983
_diffrn_reflns_limit_h_max 15
_diffrn_reflns_limit_h_min -15
_diffrn_reflns_limit_k_max 14
_diffrn_reflns_limit_k_min -14
_diffrn_reflns_limit_l_max 17
_diffrn_reflns_limit_l_min -17
_diffrn_reflns_number 25877
_diffrn_reflns_point_group_measured_fraction_full 0.983
_diffrn_reflns_point_group_measured_fraction_max 0.983
_diffrn_reflns_theta_full 49.998
_diffrn_reflns_theta_max 49.998
_diffrn_reflns_theta_min 3.519
_diffrn_standards_number 0
_exptl_absorpt_coefficient_mu 4.059
_exptl_absorpt_correction_T_max 0.5192
_exptl_absorpt_correction_T_min 0.3036
_exptl_absorpt_correction_type multi-scan
_exptl_absorpt_process_details
'SADABS-2016/2 (Bruker,2016/2) was used for absorption correction. wR2(int) was 0.1443 before and 0.0852 after correction. The Ratio of minimum to maximum transmission is 0.5847. The \l/2 correction factor is Not present.'
_exptl_crystal_colour brown
_exptl_crystal_colour_primary brown
_exptl_crystal_density_diffrn 1.318
_exptl_crystal_description needle
_exptl_crystal_F_000 1720
_exptl_crystal_size_max 0.125
_exptl_crystal_size_mid 0.052
_exptl_crystal_size_min 0.043
_refine_diff_density_max 0.403
_refine_diff_density_min -0.478
_refine_diff_density_rms 0.088
_refine_ls_extinction_method none
_refine_ls_goodness_of_fit_ref 1.402
_refine_ls_hydrogen_treatment constr
_refine_ls_matrix_type full
_refine_ls_number_parameters 527
_refine_ls_number_reflns 4125
_refine_ls_number_restraints 108
_refine_ls_restrained_S_all 1.383
_refine_ls_R_factor_all 0.1268
_refine_ls_R_factor_gt 0.1008
_refine_ls_shift/su_max 0.000
_refine_ls_shift/su_mean 0.000
_refine_ls_structure_factor_coef Fsqd
_refine_ls_weighting_details 'w=1/[\s^2^(Fo^2^)+29.4971P] where P=(Fo^2^+2Fc^2^)/3'
_refine_ls_weighting_scheme calc
_refine_ls_wR_factor_gt 0.1696
_refine_ls_wR_factor_ref 0.1850
_reflns_Friedel_coverage 0.000
_reflns_number_gt 3295
_reflns_number_total 4125
_reflns_threshold_expression 'I > 2\s(I)'
_cod_data_source_file ja8b11337_si_003.cif
_cod_data_source_block bph2cco
_cod_database_code 4133577
_shelx_shelxl_version_number 2018/3
_shelx_space_group_comment
;
The symmetry employed for this shelxl refinement is uniquely defined
by the following loop, which should always be used as a source of
symmetry information in preference to the above space-group names.
They are only intended as comments.
;
_shelx_estimated_absorpt_t_max 0.845
_shelx_estimated_absorpt_t_min 0.631
_olex2_refinement_description
;
1. Fixed Uiso
 At 1.2 times of:
  All C(H) groups
 At 1.5 times of:
  All C(H,H,H) groups
2. Uiso/Uaniso restraints and constraints
C34 \\sim C35 \\sim C36 \\sim C40 \\sim C1 \\sim C2 \\sim C3 \\sim C10 \\sim
C11 \\sim C12 \\sim C16: within 2A with sigma of 0.01 and sigma for terminal
atoms of 0.02
3. Rigid body (RIGU) restrains
 C34, C35, C36, C40, C1, C2, C3, C10, C11, C12, C16
 with sigma for 1-2 distances of 0.01 and sigma for 1-3 distances of 0.01
4.a Aromatic/amide H refined with riding coordinates:
 C5(H5), C6(H6), C7(H7), C8(H8), C12(H12), C14(H14), C15(H15), C22(H22),
 C23(H23), C24(H24), C25(H25), C26(H26), C28(H28), C29(H29), C30(H30), C31(H31),
  C32(H32)
4.b Idealised Me refined as rotating group:
 C38(H38A,H38B,H38C), C39(H39A,H39B,H39C), C40(H40A,H40B,H40C), C41(H41A,H41B,
 H41C), C42(H42A,H42B,H42C), C48(H48A,H48B,H48C), C49(H49A,H49B,H49C), C50(H50A,
 H50B,H50C), C51(H51A,H51B,H51C), C52(H52A,H52B,H52C), C18(H18A,H18B,H18C),
 C19(H19A,H19B,H19C), C20(H20A,H20B,H20C)
;
_olex2_submission_special_instructions 'No special instructions were received'

loop_
_space_group_symop_operation_xyz
'x, y, z'
'-x+1/2, y+1/2, -z+1/2'
'-x, -y, -z'
'x-1/2, -y-1/2, z-1/2'

loop_
_atom_site_label
_atom_site_type_symbol
_atom_site_fract_x
_atom_site_fract_y
_atom_site_fract_z
_atom_site_U_iso_or_equiv
_atom_site_adp_type
_atom_site_occupancy
_atom_site_site_symmetry_order
_atom_site_calc_flag
_atom_site_refinement_flags_posn
_atom_site_refinement_flags_adp
Co1 Co 0.41208(9) 0.13022(9) 0.63100(8) 0.0179(4) Uani 1 1 d . .
C33 C 0.4834(5) 0.1453(6) 0.5434(5) 0.022(2) Uani 1 1 d . .
C34 C 0.5198(5) 0.0760(6) 0.5961(5) 0.019(2) Uani 1 1 d . U
C35 C 0.4568(5) 0.0067(6) 0.6002(5) 0.021(2) Uani 1 1 d . U
C36 C 0.3822(6) 0.0318(6) 0.5515(5) 0.019(2) Uani 1 1 d . U
C37 C 0.3985(5) 0.1172(6) 0.5162(4) 0.016(2) Uani 1 1 d . .
C38 C 0.5274(6) 0.2305(6) 0.5206(5) 0.028(2) Uani 1 1 d . .
H38A H 0.485456 0.271406 0.492730 0.041 Uiso 1 1 calc GR .
H38B H 0.570824 0.213703 0.488529 0.041 Uiso 1 1 calc GR .
H38C H 0.554569 0.261974 0.565873 0.041 Uiso 1 1 calc GR .
C39 C 0.6077(6) 0.0759(7) 0.6375(5) 0.030(3) Uani 1 1 d . .
H39A H 0.631982 0.137709 0.636458 0.045 Uiso 1 1 calc GR .
H39B H 0.643344 0.032842 0.613239 0.045 Uiso 1 1 calc GR .
H39C H 0.605710 0.057213 0.689873 0.045 Uiso 1 1 calc GR .
C40 C 0.4702(6) -0.0774(6) 0.6474(5) 0.027(2) Uani 1 1 d . U
H40A H 0.512743 -0.064951 0.691005 0.041 Uiso 1 1 calc GR .
H40B H 0.490386 -0.127198 0.617405 0.041 Uiso 1 1 calc GR .
H40C H 0.416265 -0.095306 0.664904 0.041 Uiso 1 1 calc GR .
C41 C 0.3026(6) -0.0256(6) 0.5388(5) 0.027(2) Uani 1 1 d . .
H41A H 0.294422 -0.057525 0.585626 0.041 Uiso 1 1 calc GR .
H41B H 0.308204 -0.070799 0.499089 0.041 Uiso 1 1 calc GR .
H41C H 0.253404 0.013944 0.523397 0.041 Uiso 1 1 calc GR .
C42 C 0.3376(6) 0.1665(7) 0.4589(5) 0.033(3) Uani 1 1 d . .
H42A H 0.345646 0.145355 0.408261 0.050 Uiso 1 1 calc GR .
H42B H 0.348390 0.232668 0.462782 0.050 Uiso 1 1 calc GR .
H42C H 0.278999 0.153858 0.468277 0.050 Uiso 1 1 calc GR .
C43 C 0.3716(6) 0.2565(6) 0.6620(5) 0.023(2) Uani 1 1 d . .
C44 C 0.4445(6) 0.2267(6) 0.7131(5) 0.026(2) Uani 1 1 d . .
C45 C 0.4235(6) 0.1418(6) 0.7457(5) 0.021(2) Uani 1 1 d . .
C46 C 0.3374(6) 0.1182(6) 0.7167(5) 0.021(2) Uani 1 1 d . .
C47 C 0.3072(6) 0.1881(6) 0.6651(5) 0.021(2) Uani 1 1 d . .
C48 C 0.3654(6) 0.3435(6) 0.6199(6) 0.036(3) Uani 1 1 d . .
H48A H 0.421019 0.358755 0.604573 0.054 Uiso 1 1 calc GR .
H48B H 0.347637 0.392444 0.652204 0.054 Uiso 1 1 calc GR .
H48C H 0.323228 0.337312 0.575061 0.054 Uiso 1 1 calc GR .
C49 C 0.5291(6) 0.2762(7) 0.7290(6) 0.034(3) Uani 1 1 d . .
H49A H 0.573428 0.232514 0.748803 0.051 Uiso 1 1 calc GR .
H49B H 0.524583 0.324723 0.766187 0.051 Uiso 1 1 calc GR .
H49C H 0.543881 0.303287 0.682155 0.051 Uiso 1 1 calc GR .
C50 C 0.4779(6) 0.0871(7) 0.8047(5) 0.030(3) Uani 1 1 d . .
H50A H 0.460593 0.022536 0.801028 0.046 Uiso 1 1 calc GR .
H50B H 0.470673 0.110606 0.854864 0.046 Uiso 1 1 calc GR .
H50C H 0.537854 0.092417 0.796612 0.046 Uiso 1 1 calc GR .
C51 C 0.2881(6) 0.0389(6) 0.7400(5) 0.031(3) Uani 1 1 d . .
H51A H 0.249831 0.016339 0.696511 0.046 Uiso 1 1 calc GR .
H51B H 0.254533 0.058122 0.779749 0.046 Uiso 1 1 calc GR .
H51C H 0.327486 -0.010035 0.759132 0.046 Uiso 1 1 calc GR .
C52 C 0.2191(6) 0.1940(7) 0.6225(5) 0.031(3) Uani 1 1 d . .
H52A H 0.219644 0.235465 0.579404 0.046 Uiso 1 1 calc GR .
H52B H 0.179527 0.217461 0.655952 0.046 Uiso 1 1 calc GR .
H52C H 0.200644 0.132855 0.604351 0.046 Uiso 1 1 calc GR .
S1 S 0.60006(14) 0.33305(15) 0.34787(12) 0.0180(6) Uani 1 1 d . .
N1 N 0.7027(4) 0.3782(5) 0.4693(4) 0.0155(18) Uani 1 1 d . .
N2 N 0.6567(4) 0.4628(5) 0.5794(4) 0.0147(18) Uani 1 1 d . .
C1 C 0.6218(5) 0.3996(6) 0.4300(4) 0.013(2) Uani 1 1 d . U
C2 C 0.5653(5) 0.4574(6) 0.4572(5) 0.0141(19) Uani 1 1 d . U
C3 C 0.5804(5) 0.4830(6) 0.5354(5) 0.0148(19) Uani 1 1 d . U
C4 C 0.7457(5) 0.3132(6) 0.4318(5) 0.014(2) Uani 1 1 d . .
C5 C 0.8287(5) 0.2812(6) 0.4514(5) 0.019(2) Uani 1 1 d . .
H5 H 0.861887 0.302238 0.496089 0.023 Uiso 1 1 calc R .
C6 C 0.8626(6) 0.2178(6) 0.4045(5) 0.021(2) Uani 1 1 d . .
H6 H 0.919235 0.196218 0.417708 0.025 Uiso 1 1 calc R .
C7 C 0.8153(6) 0.1862(6) 0.3395(5) 0.020(2) Uani 1 1 d . .
H7 H 0.838967 0.142061 0.308937 0.024 Uiso 1 1 calc R .
C8 C 0.7327(6) 0.2188(6) 0.3185(5) 0.021(2) Uani 1 1 d . .
H8 H 0.700077 0.199115 0.273048 0.026 Uiso 1 1 calc R .
C9 C 0.6997(5) 0.2811(6) 0.3661(5) 0.015(2) Uani 1 1 d . .
C10 C 0.5201(5) 0.5176(6) 0.5791(5) 0.0128(19) Uani 1 1 d . U
C11 C 0.5599(5) 0.5126(6) 0.6561(5) 0.0139(18) Uani 1 1 d . U
C12 C 0.5309(5) 0.5211(6) 0.7273(5) 0.016(2) Uani 1 1 d . U
H12 H 0.472828 0.535487 0.730222 0.019 Uiso 1 1 calc R .
C13 C 0.5862(5) 0.5088(6) 0.7929(5) 0.016(2) Uani 1 1 d . .
C14 C 0.6729(5) 0.4892(6) 0.7879(5) 0.019(2) Uani 1 1 d . .
H14 H 0.712209 0.485810 0.832648 0.023 Uiso 1 1 calc R .
C15 C 0.7013(6) 0.4749(6) 0.7188(5) 0.017(2) Uani 1 1 d . .
H15 H 0.759271 0.459561 0.716324 0.021 Uiso 1 1 calc R .
C16 C 0.6450(5) 0.4829(6) 0.6534(5) 0.0126(19) Uani 1 1 d . U
C17 C 0.5553(5) 0.5145(6) 0.8715(5) 0.020(2) Uani 1 1 d . .
C18 C 0.4592(5) 0.5319(7) 0.8659(5) 0.030(3) Uani 1 1 d . .
H18A H 0.441992 0.533568 0.916731 0.045 Uiso 1 1 calc GR .
H18B H 0.428503 0.482476 0.836850 0.045 Uiso 1 1 calc GR .
H18C H 0.445547 0.590665 0.840704 0.045 Uiso 1 1 calc GR .
C19 C 0.6001(6) 0.5906(6) 0.9187(5) 0.025(2) Uani 1 1 d . .
H19A H 0.661870 0.584779 0.918755 0.037 Uiso 1 1 calc GR .
H19B H 0.586294 0.586219 0.970474 0.037 Uiso 1 1 calc GR .
H19C H 0.581167 0.650160 0.897248 0.037 Uiso 1 1 calc GR .
C20 C 0.5743(6) 0.4233(6) 0.9131(5) 0.029(3) Uani 1 1 d . .
H20A H 0.635992 0.412451 0.920229 0.044 Uiso 1 1 calc GR .
H20B H 0.545746 0.373180 0.883353 0.044 Uiso 1 1 calc GR .
H20C H 0.553412 0.425982 0.962435 0.044 Uiso 1 1 calc GR .
C21 C 0.7932(5) 0.5213(6) 0.5253(5) 0.019(2) Uani 1 1 d . .
C22 C 0.7969(6) 0.6015(7) 0.5707(5) 0.027(2) Uani 1 1 d . .
H22 H 0.760405 0.606073 0.608913 0.033 Uiso 1 1 calc R .
C23 C 0.8518(6) 0.6728(7) 0.5612(6) 0.030(3) Uani 1 1 d . .
H23 H 0.852878 0.725174 0.592979 0.036 Uiso 1 1 calc R .
C24 C 0.9055(6) 0.6688(7) 0.5055(6) 0.032(3) Uani 1 1 d . .
H24 H 0.943896 0.717645 0.499590 0.038 Uiso 1 1 calc R .
C25 C 0.9025(6) 0.5932(7) 0.4589(6) 0.037(3) Uani 1 1 d . .
H25 H 0.937938 0.590458 0.419729 0.044 Uiso 1 1 calc R .
C26 C 0.8482(6) 0.5215(7) 0.4690(5) 0.027(3) Uani 1 1 d . .
H26 H 0.847869 0.469836 0.436571 0.032 Uiso 1 1 calc R .
C27 C 0.7923(5) 0.3637(6) 0.6050(5) 0.018(2) Uani 1 1 d . .
C28 C 0.8794(5) 0.3780(6) 0.6311(5) 0.021(2) Uani 1 1 d . .
H28 H 0.909126 0.425802 0.609453 0.026 Uiso 1 1 calc R .
C29 C 0.9231(6) 0.3243(7) 0.6876(5) 0.025(2) Uani 1 1 d . .
H29 H 0.982238 0.334063 0.702369 0.030 Uiso 1 1 calc R .
C30 C 0.8807(6) 0.2571(7) 0.7220(5) 0.028(3) Uani 1 1 d . .
H30 H 0.909627 0.222180 0.762252 0.033 Uiso 1 1 calc R .
C31 C 0.7950(6) 0.2408(6) 0.6974(6) 0.030(3) Uani 1 1 d . .
H31 H 0.765059 0.193914 0.720100 0.036 Uiso 1 1 calc R .
C32 C 0.7540(6) 0.2934(6) 0.6397(5) 0.022(2) Uani 1 1 d . .
H32 H 0.695796 0.280424 0.622967 0.026 Uiso 1 1 calc R .
B1 B 0.7398(6) 0.4330(7) 0.5452(6) 0.020(3) Uani 1 1 d . .

loop_
_atom_site_aniso_label
_atom_site_aniso_U_11
_atom_site_aniso_U_22
_atom_site_aniso_U_33
_atom_site_aniso_U_23
_atom_site_aniso_U_13
_atom_site_aniso_U_12
Co1 0.0174(8) 0.0171(9) 0.0191(9) -0.0003(7) 0.0014(7) -0.0015(7)
C33 0.020(6) 0.024(6) 0.022(6) 0.002(5) 0.004(5) 0.001(5)
C34 0.018(5) 0.018(5) 0.023(5) 0.001(4) 0.007(4) 0.002(4)
C35 0.023(4) 0.021(5) 0.019(5) 0.001(4) 0.007(4) 0.004(4)
C36 0.025(5) 0.020(5) 0.013(5) -0.007(4) 0.003(4) 0.006(4)
C37 0.014(5) 0.027(6) 0.009(5) 0.004(4) 0.003(4) 0.002(4)
C38 0.029(6) 0.031(7) 0.025(6) 0.007(5) 0.010(5) -0.006(5)
C39 0.024(6) 0.030(7) 0.037(6) 0.006(5) 0.006(5) -0.003(5)
C40 0.032(6) 0.022(6) 0.029(6) -0.003(4) 0.010(5) -0.004(5)
C41 0.025(6) 0.027(6) 0.028(6) -0.006(5) -0.002(5) -0.012(5)
C42 0.039(6) 0.040(7) 0.020(6) -0.005(5) 0.002(5) 0.001(5)
C43 0.039(6) 0.011(6) 0.021(6) 0.005(4) 0.013(5) 0.012(5)
C44 0.043(7) 0.013(6) 0.021(6) -0.003(5) 0.004(5) -0.001(5)
C45 0.023(6) 0.030(7) 0.011(5) -0.011(5) 0.003(4) 0.001(5)
C46 0.034(6) 0.017(6) 0.014(5) 0.000(5) 0.011(5) 0.003(5)
C47 0.029(6) 0.014(6) 0.020(6) -0.002(5) 0.005(5) -0.003(5)
C48 0.040(6) 0.022(7) 0.045(7) 0.006(5) 0.006(5) 0.001(5)
C49 0.041(7) 0.025(6) 0.035(6) -0.004(5) -0.004(5) -0.023(5)
C50 0.038(6) 0.036(7) 0.018(6) 0.000(5) 0.004(5) -0.003(5)
C51 0.032(6) 0.028(7) 0.036(6) -0.002(5) 0.019(5) -0.007(5)
C52 0.027(6) 0.035(7) 0.031(6) 0.006(5) 0.004(5) 0.008(5)
S1 0.0180(13) 0.0166(14) 0.0191(13) -0.0042(10) 0.0013(10) 0.0023(10)
N1 0.013(4) 0.017(5) 0.017(4) 0.000(4) 0.005(4) -0.007(3)
N2 0.016(4) 0.018(5) 0.010(4) -0.004(3) 0.001(3) -0.003(3)
C1 0.013(5) 0.021(5) 0.007(4) 0.003(4) 0.003(4) -0.002(4)
C2 0.018(4) 0.009(4) 0.015(4) 0.002(4) -0.001(4) 0.000(4)
C3 0.013(4) 0.008(4) 0.021(4) 0.005(4) -0.007(4) 0.003(4)
C4 0.016(5) 0.008(5) 0.017(6) 0.003(4) 0.002(5) -0.001(4)
C5 0.012(5) 0.032(6) 0.017(6) 0.011(5) 0.009(4) 0.000(5)
C6 0.018(5) 0.023(6) 0.024(6) 0.006(5) 0.010(5) 0.006(5)
C7 0.029(6) 0.011(5) 0.024(6) 0.002(4) 0.014(5) 0.002(5)
C8 0.024(6) 0.026(6) 0.017(6) 0.001(5) 0.009(5) -0.007(5)
C9 0.010(5) 0.019(6) 0.018(6) 0.002(5) 0.009(5) 0.006(4)
C10 0.010(4) 0.008(4) 0.020(4) -0.001(4) -0.001(3) 0.005(3)
C11 0.010(4) 0.011(4) 0.022(4) -0.004(4) 0.006(3) 0.001(3)
C12 0.012(4) 0.011(5) 0.025(5) -0.002(4) 0.004(4) 0.006(4)
C13 0.019(5) 0.011(5) 0.016(6) 0.001(4) 0.000(4) -0.003(4)
C14 0.012(5) 0.021(6) 0.021(6) 0.000(4) -0.006(4) -0.001(4)
C15 0.021(5) 0.014(6) 0.018(6) -0.004(4) 0.006(5) 0.001(4)
C16 0.017(4) 0.012(5) 0.009(5) -0.003(4) 0.004(4) -0.002(4)
C17 0.026(5) 0.022(6) 0.008(5) -0.002(4) -0.005(4) -0.002(4)
C18 0.020(6) 0.058(8) 0.013(6) -0.001(5) 0.003(4) 0.002(5)
C19 0.030(6) 0.030(6) 0.014(5) -0.006(5) 0.000(4) 0.009(5)
C20 0.044(7) 0.026(7) 0.019(6) -0.004(5) 0.011(5) 0.003(5)
C21 0.012(5) 0.024(6) 0.021(6) 0.006(5) 0.004(4) 0.014(4)
C22 0.022(6) 0.027(7) 0.031(6) 0.001(5) 0.001(5) 0.005(5)
C23 0.028(6) 0.019(6) 0.041(7) 0.000(5) -0.003(6) -0.012(5)
C24 0.017(6) 0.025(7) 0.049(7) 0.021(6) -0.013(6) -0.004(5)
C25 0.033(6) 0.032(7) 0.047(7) 0.013(6) 0.013(5) -0.006(6)
C26 0.021(6) 0.025(6) 0.036(6) 0.003(5) 0.009(5) 0.008(5)
C27 0.019(6) 0.016(6) 0.016(5) -0.006(4) -0.003(4) 0.006(4)
C28 0.025(6) 0.017(6) 0.023(6) -0.001(5) 0.004(5) 0.005(5)
C29 0.019(5) 0.034(7) 0.020(6) -0.004(5) -0.006(5) 0.005(5)
C30 0.034(7) 0.027(7) 0.018(6) 0.000(5) -0.010(5) 0.005(5)
C31 0.027(6) 0.016(6) 0.048(7) 0.009(5) 0.007(5) -0.005(5)
C32 0.030(6) 0.006(6) 0.029(6) 0.007(5) -0.001(5) -0.001(5)
B1 0.017(6) 0.019(7) 0.025(7) -0.005(5) 0.004(5) 0.000(5)

loop_
_atom_type_symbol
_atom_type_description
_atom_type_scat_dispersion_real
_atom_type_scat_dispersion_imag
_atom_type_scat_source
C C 0.0181 0.0091 'International Tables Vol C Tables 4.2.6.8 and 6.1.1.4'
H H 0.0000 0.0000 'International Tables Vol C Tables 4.2.6.8 and 6.1.1.4'
B B 0.0090 0.0039 'International Tables Vol C Tables 4.2.6.8 and 6.1.1.4'
Co Co -2.3653 3.6143 'International Tables Vol C Tables 4.2.6.8 and 6.1.1.4'
N N 0.0311 0.0180 'International Tables Vol C Tables 4.2.6.8 and 6.1.1.4'
S S 0.3331 0.5567 'International Tables Vol C Tables 4.2.6.8 and 6.1.1.4'

loop_
_geom_angle_atom_site_label_1
_geom_angle_atom_site_label_2
_geom_angle_atom_site_label_3
_geom_angle
_geom_angle_site_symmetry_3
C33 Co1 C46 177.9(4) .
C34 Co1 C33 41.5(3) .
C34 Co1 C43 136.9(4) .
C34 Co1 C44 109.9(4) .
C34 Co1 C46 140.6(4) .
C35 Co1 C33 69.3(4) .
C35 Co1 C34 40.9(3) .
C35 Co1 C37 69.1(3) .
C35 Co1 C43 177.8(4) .
C35 Co1 C44 137.4(4) .
C35 Co1 C45 110.8(4) .
C35 Co1 C46 112.2(3) .
C36 Co1 C33 69.2(4) .
C36 Co1 C34 69.1(3) .
C36 Co1 C35 40.9(3) .
C36 Co1 C37 41.2(3) .
C36 Co1 C43 140.4(4) .
C36 Co1 C44 178.3(4) .
C36 Co1 C45 138.0(4) .
C36 Co1 C46 110.8(4) .
C37 Co1 C33 40.8(3) .
C37 Co1 C34 69.2(3) .
C37 Co1 C43 111.0(4) .
C37 Co1 C44 140.1(4) .
C37 Co1 C46 137.9(4) .
C43 Co1 C33 109.2(4) .
C43 Co1 C44 41.3(4) .
C43 Co1 C46 69.4(4) .
C44 Co1 C33 111.1(4) .
C44 Co1 C46 69.0(4) .
C45 Co1 C33 140.2(4) .
C45 Co1 C34 111.5(4) .
C45 Co1 C37 178.9(4) .
C45 Co1 C43 69.2(4) .
C45 Co1 C44 40.7(4) .
C45 Co1 C46 41.1(3) .
C47 Co1 C33 137.3(4) .
C47 Co1 C34 178.1(4) .
C47 Co1 C35 140.9(4) .
C47 Co1 C36 112.2(4) .
C47 Co1 C37 110.8(3) .
C47 Co1 C43 41.2(4) .
C47 Co1 C44 68.8(4) .
C47 Co1 C45 68.6(4) .
C47 Co1 C46 40.6(3) .
C34 C33 Co1 69.0(5) .
C34 C33 C38 126.3(8) .
C37 C33 Co1 69.2(5) .
C37 C33 C34 107.4(8) .
C37 C33 C38 126.3(8) .
C38 C33 Co1 127.7(7) .
C33 C34 Co1 69.6(5) .
C33 C34 C39 126.2(8) .
C35 C34 Co1 69.2(5) .
C35 C34 C33 107.7(7) .
C35 C34 C39 126.0(8) .
C39 C34 Co1 127.6(6) .
C34 C35 Co1 69.9(5) .
C34 C35 C40 124.2(8) .
C36 C35 Co1 69.4(5) .
C36 C35 C34 108.4(8) .
C36 C35 C40 127.4(8) .
C40 C35 Co1 127.2(6) .
C35 C36 Co1 69.7(5) .
C35 C36 C37 108.1(8) .
C35 C36 C41 124.2(8) .
C37 C36 Co1 69.8(5) .
C37 C36 C41 127.7(8) .
C41 C36 Co1 128.0(6) .
C33 C37 Co1 70.0(5) .
C33 C37 C36 108.3(7) .
C33 C37 C42 126.2(8) .
C36 C37 Co1 69.0(5) .
C36 C37 C42 125.6(8) .
C42 C37 Co1 128.2(6) .
C33 C38 H38A 109.5 .
C33 C38 H38B 109.5 .
C33 C38 H38C 109.5 .
H38A C38 H38B 109.5 .
H38A C38 H38C 109.5 .
H38B C38 H38C 109.5 .
C34 C39 H39A 109.5 .
C34 C39 H39B 109.5 .
C34 C39 H39C 109.5 .
H39A C39 H39B 109.5 .
H39A C39 H39C 109.5 .
H39B C39 H39C 109.5 .
C35 C40 H40A 109.5 .
C35 C40 H40B 109.5 .
C35 C40 H40C 109.5 .
H40A C40 H40B 109.5 .
H40A C40 H40C 109.5 .
H40B C40 H40C 109.5 .
C36 C41 H41A 109.5 .
C36 C41 H41B 109.5 .
C36 C41 H41C 109.5 .
H41A C41 H41B 109.5 .
H41A C41 H41C 109.5 .
H41B C41 H41C 109.5 .
C37 C42 H42A 109.5 .
C37 C42 H42B 109.5 .
C37 C42 H42C 109.5 .
H42A C42 H42B 109.5 .
H42A C42 H42C 109.5 .
H42B C42 H42C 109.5 .
C44 C43 Co1 69.5(5) .
C44 C43 C48 125.4(9) .
C47 C43 Co1 68.4(5) .
C47 C43 C44 106.3(8) .
C47 C43 C48 128.2(9) .
C48 C43 Co1 129.8(7) .
C43 C44 Co1 69.3(5) .
C43 C44 C49 126.2(8) .
C45 C44 Co1 69.3(5) .
C45 C44 C43 108.2(8) .
C45 C44 C49 125.7(9) .
C49 C44 Co1 126.6(7) .
C44 C45 Co1 70.0(5) .
C44 C45 C46 108.6(8) .
C44 C45 C50 127.3(8) .
C46 C45 Co1 70.0(5) .
C46 C45 C50 123.9(8) .
C50 C45 Co1 129.1(6) .
C45 C46 Co1 69.0(5) .
C45 C46 C51 126.4(8) .
C47 C46 Co1 68.4(5) .
C47 C46 C45 106.8(8) .
C47 C46 C51 126.8(8) .
C51 C46 Co1 130.4(6) .
C43 C47 Co1 70.4(5) .
C43 C47 C52 124.0(8) .
C46 C47 Co1 71.0(5) .
C46 C47 C43 110.1(8) .
C46 C47 C52 125.8(8) .
C52 C47 Co1 127.9(6) .
C43 C48 H48A 109.5 .
C43 C48 H48B 109.5 .
C43 C48 H48C 109.5 .
H48A C48 H48B 109.5 .
H48A C48 H48C 109.5 .
H48B C48 H48C 109.5 .
C44 C49 H49A 109.5 .
C44 C49 H49B 109.5 .
C44 C49 H49C 109.5 .
H49A C49 H49B 109.5 .
H49A C49 H49C 109.5 .
H49B C49 H49C 109.5 .
C45 C50 H50A 109.5 .
C45 C50 H50B 109.5 .
C45 C50 H50C 109.5 .
H50A C50 H50B 109.5 .
H50A C50 H50C 109.5 .
H50B C50 H50C 109.5 .
C46 C51 H51A 109.5 .
C46 C51 H51B 109.5 .
C46 C51 H51C 109.5 .
H51A C51 H51B 109.5 .
H51A C51 H51C 109.5 .
H51B C51 H51C 109.5 .
C47 C52 H52A 109.5 .
C47 C52 H52B 109.5 .
C47 C52 H52C 109.5 .
H52A C52 H52B 109.5 .
H52A C52 H52C 109.5 .
H52B C52 H52C 109.5 .
C9 S1 C1 90.4(4) .
C1 N1 B1 121.1(7) .
C4 N1 C1 112.2(7) .
C4 N1 B1 126.5(7) .
C3 N2 C16 106.5(7) .
C3 N2 B1 123.1(7) .
C16 N2 B1 130.1(7) .
N1 C1 S1 111.2(6) .
C2 C1 S1 124.9(6) .
C2 C1 N1 123.6(7) .
C1 C2 C3 118.1(7) .
C1 C2 C10 127.2(8) 3_666
C3 C2 C10 113.3(7) 3_666
N2 C3 C2 121.5(7) .
N2 C3 C10 111.5(7) .
C10 C3 C2 126.5(7) .
N1 C4 C5 127.6(8) .
C9 C4 N1 113.9(7) .
C9 C4 C5 118.4(8) .
C4 C5 H5 120.3 .
C4 C5 C6 119.4(8) .
C6 C5 H5 120.3 .
C5 C6 H6 119.4 .
C7 C6 C5 121.1(8) .
C7 C6 H6 119.4 .
C6 C7 H7 120.0 .
C6 C7 C8 120.1(8) .
C8 C7 H7 120.0 .
C7 C8 H8 121.0 .
C9 C8 C7 118.0(8) .
C9 C8 H8 121.0 .
C4 C9 S1 112.2(6) .
C4 C9 C8 122.9(8) .
C8 C9 S1 124.8(7) .
C3 C10 C2 119.8(7) 3_666
C3 C10 C11 105.5(7) .
C11 C10 C2 134.5(7) 3_666
C12 C11 C10 134.7(7) .
C12 C11 C16 118.3(8) .
C16 C11 C10 106.6(7) .
C11 C12 H12 119.7 .
C13 C12 C11 120.7(8) .
C13 C12 H12 119.7 .
C12 C13 C14 119.1(8) .
C12 C13 C17 121.7(7) .
C14 C13 C17 119.2(7) .
C13 C14 H14 119.6 .
C15 C14 C13 120.9(8) .
C15 C14 H14 119.6 .
C14 C15 H15 120.1 .
C14 C15 C16 119.7(8) .
C16 C15 H15 120.1 .
N2 C16 C11 109.7(7) .
C15 C16 N2 129.7(8) .
C15 C16 C11 120.6(8) .
C18 C17 C13 112.0(7) .
C18 C17 C20 107.9(8) .
C19 C17 C13 111.4(7) .
C19 C17 C18 107.8(7) .
C19 C17 C20 108.4(7) .
C20 C17 C13 109.2(7) .
C17 C18 H18A 109.5 .
C17 C18 H18B 109.5 .
C17 C18 H18C 109.5 .
H18A C18 H18B 109.5 .
H18A C18 H18C 109.5 .
H18B C18 H18C 109.5 .
C17 C19 H19A 109.5 .
C17 C19 H19B 109.5 .
C17 C19 H19C 109.5 .
H19A C19 H19B 109.5 .
H19A C19 H19C 109.5 .
H19B C19 H19C 109.5 .
C17 C20 H20A 109.5 .
C17 C20 H20B 109.5 .
C17 C20 H20C 109.5 .
H20A C20 H20B 109.5 .
H20A C20 H20C 109.5 .
H20B C20 H20C 109.5 .
C22 C21 B1 121.3(8) .
C26 C21 C22 114.9(8) .
C26 C21 B1 123.3(8) .
C21 C22 H22 118.9 .
C23 C22 C21 122.1(9) .
C23 C22 H22 118.9 .
C22 C23 H23 119.7 .
C22 C23 C24 120.5(10) .
C24 C23 H23 119.7 .
C23 C24 H24 120.3 .
C25 C24 C23 119.3(9) .
C25 C24 H24 120.3 .
C24 C25 H25 120.0 .
C26 C25 C24 120.0(10) .
C26 C25 H25 120.0 .
C21 C26 H26 118.5 .
C25 C26 C21 123.1(9) .
C25 C26 H26 118.5 .
C28 C27 B1 121.6(8) .
C32 C27 C28 115.2(8) .
C32 C27 B1 122.8(8) .
C27 C28 H28 118.9 .
C29 C28 C27 122.1(9) .
C29 C28 H28 118.9 .
C28 C29 H29 120.0 .
C30 C29 C28 120.0(9) .
C30 C29 H29 120.0 .
C29 C30 H30 120.3 .
C29 C30 C31 119.4(9) .
C31 C30 H30 120.3 .
C30 C31 H31 120.4 .
C32 C31 C30 119.2(9) .
C32 C31 H31 120.4 .
C27 C32 C31 124.0(9) .
C27 C32 H32 118.0 .
C31 C32 H32 118.0 .
N1 B1 C27 110.3(7) .
N2 B1 N1 103.3(7) .
N2 B1 C21 110.6(7) .
N2 B1 C27 107.4(7) .
C21 B1 N1 110.8(7) .
C21 B1 C27 113.9(7) .

loop_
_geom_bond_atom_site_label_1
_geom_bond_atom_site_label_2
_geom_bond_distance
_geom_bond_site_symmetry_2
Co1 C33 2.054(9) .
Co1 C34 2.046(8) .
Co1 C35 2.036(9) .
Co1 C36 2.032(8) .
Co1 C37 2.044(8) .
Co1 C43 2.048(9) .
Co1 C44 2.051(9) .
Co1 C45 2.042(8) .
Co1 C46 2.056(8) .
Co1 C47 2.021(9) .
C33 C34 1.451(12) .
C33 C37 1.429(12) .
C33 C38 1.504(12) .
C34 C35 1.428(12) .
C34 C39 1.490(12) .
C35 C36 1.423(12) .
C35 C40 1.488(12) .
C36 C37 1.434(12) .
C36 C41 1.505(12) .
C37 C42 1.498(12) .
C38 H38A 0.9800 .
C38 H38B 0.9800 .
C38 H38C 0.9800 .
C39 H39A 0.9800 .
C39 H39B 0.9800 .
C39 H39C 0.9800 .
C40 H40A 0.9800 .
C40 H40B 0.9800 .
C40 H40C 0.9800 .
C41 H41A 0.9800 .
C41 H41B 0.9800 .
C41 H41C 0.9800 .
C42 H42A 0.9800 .
C42 H42B 0.9800 .
C42 H42C 0.9800 .
C43 C44 1.445(13) .
C43 C47 1.432(13) .
C43 C48 1.471(12) .
C44 C45 1.425(13) .
C44 C49 1.514(13) .
C45 C46 1.438(12) .
C45 C50 1.502(12) .
C46 C47 1.416(12) .
C46 C51 1.482(12) .
C47 C52 1.504(12) .
C48 H48A 0.9800 .
C48 H48B 0.9800 .
C48 H48C 0.9800 .
C49 H49A 0.9800 .
C49 H49B 0.9800 .
C49 H49C 0.9800 .
C50 H50A 0.9800 .
C50 H50B 0.9800 .
C50 H50C 0.9800 .
C51 H51A 0.9800 .
C51 H51B 0.9800 .
C51 H51C 0.9800 .
C52 H52A 0.9800 .
C52 H52B 0.9800 .
C52 H52C 0.9800 .
S1 C1 1.758(8) .
S1 C9 1.741(8) .
N1 C1 1.415(10) .
N1 C4 1.387(10) .
N1 B1 1.617(12) .
N2 C3 1.385(10) .
N2 C16 1.390(10) .
N2 B1 1.578(12) .
C1 C2 1.360(11) .
C2 C3 1.437(12) .
C2 C10 1.468(11) 3_666
C3 C10 1.401(11) .
C4 C5 1.396(12) .
C4 C9 1.382(12) .
C5 H5 0.9500 .
C5 C6 1.398(12) .
C6 H6 0.9500 .
C6 C7 1.380(12) .
C7 H7 0.9500 .
C7 C8 1.396(12) .
C8 H8 0.9500 .
C8 C9 1.391(12) .
C10 C11 1.441(12) .
C11 C12 1.412(11) .
C11 C16 1.420(11) .
C12 H12 0.9500 .
C12 C13 1.382(11) .
C13 C14 1.415(11) .
C13 C17 1.546(12) .
C14 H14 0.9500 .
C14 C15 1.380(11) .
C15 H15 0.9500 .
C15 C16 1.383(11) .
C17 C18 1.531(12) .
C17 C19 1.515(12) .
C17 C20 1.535(12) .
C18 H18A 0.9800 .
C18 H18B 0.9800 .
C18 H18C 0.9800 .
C19 H19A 0.9800 .
C19 H19B 0.9800 .
C19 H19C 0.9800 .
C20 H20A 0.9800 .
C20 H20B 0.9800 .
C20 H20C 0.9800 .
C21 C22 1.421(13) .
C21 C26 1.410(12) .
C21 B1 1.604(14) .
C22 H22 0.9500 .
C22 C23 1.380(13) .
C23 H23 0.9500 .
C23 C24 1.388(13) .
C24 H24 0.9500 .
C24 C25 1.380(14) .
C25 H25 0.9500 .
C25 C26 1.379(13) .
C26 H26 0.9500 .
C27 C28 1.413(12) .
C27 C32 1.378(12) .
C27 B1 1.621(14) .
C28 H28 0.9500 .
C28 C29 1.389(12) .
C29 H29 0.9500 .
C29 C30 1.377(13) .
C30 H30 0.9500 .
C30 C31 1.391(13) .
C31 H31 0.9500 .
C31 C32 1.380(12) .
C32 H32 0.9500 .
